data_4347304
loop_
_publ_author_name
'Jacobs, Brian P.'
'Wolczanski, Peter T.'
'Lobkovsky, Emil B.'

_publ_section_title
;
 Oxidatively Triggered Carbon-Carbon Bond Formation in Ene-amide
 Complexes.
;
_journal_issue 9
_journal_name_full 'Inorganic chemistry'
_journal_page_first 4223
_journal_page_last 4232
_journal_paper_doi 10.1021/acs.inorgchem.5b02990
_journal_volume 55
_journal_year 2016
_chemical_formula_moiety 'C36 H52 N2'
_chemical_formula_sum 'C36 H52 N2'
_chemical_formula_weight 512.80
_space_group_IT_number 15
_space_group_name_Hall '-C 2yc'
_space_group_name_H-M_alt 'C 1 2/c 1'
_symmetry_cell_setting monoclinic
_symmetry_space_group_name_H-M 'C 1 2/c 1'
_atom_sites_solution_hydrogens geom
_atom_sites_solution_primary direct
_atom_sites_solution_secondary difmap
_audit_creation_method SHELXL-97
_cell_angle_alpha 90.00
_cell_angle_beta 107.24(3)
_cell_angle_gamma 90.00
_cell_formula_units_Z 4
_cell_length_a 15.550(9)
_cell_length_b 9.151(5)
_cell_length_c 24.380(11)
_cell_measurement_reflns_used 2742
_cell_measurement_temperature 296(2)
_cell_measurement_theta_max 21.80
_cell_measurement_theta_min 2.88
_cell_volume 3313(3)
_computing_cell_refinement 'Bruker SAINT+'
_computing_data_collection 'Bruker APEX2'
_computing_data_reduction 'Bruker SAINT+'
_computing_molecular_graphics 'Bruker SHELXTL'
_computing_publication_material 'Bruker SHELXTL'
_computing_structure_refinement 'SHELXL-97 (Sheldrick, 1997)'
_computing_structure_solution 'SHELXS-97 (Sheldrick, 1990)'
_diffrn_ambient_temperature 296(2)
_diffrn_measured_fraction_theta_full 0.997
_diffrn_measured_fraction_theta_max 0.997
_diffrn_measurement_device_type 'Bruker X8 APEX II diffractometer'
_diffrn_measurement_method 'phi and omega scans'
_diffrn_radiation_monochromator graphite
_diffrn_radiation_source 'fine-focus sealed tube'
_diffrn_radiation_type MoK\a
_diffrn_radiation_wavelength 0.71073
_diffrn_reflns_av_R_equivalents 0.0370
_diffrn_reflns_av_sigmaI/netI 0.0343
_diffrn_reflns_limit_h_max 18
_diffrn_reflns_limit_h_min -18
_diffrn_reflns_limit_k_max 10
_diffrn_reflns_limit_k_min -10
_diffrn_reflns_limit_l_max 28
_diffrn_reflns_limit_l_min -28
_diffrn_reflns_number 10930
_diffrn_reflns_theta_full 24.41
_diffrn_reflns_theta_max 24.41
_diffrn_reflns_theta_min 1.75
_diffrn_standards_number 0
_exptl_absorpt_coefficient_mu 0.059
_exptl_absorpt_correction_T_max 0.9971
_exptl_absorpt_correction_T_min 0.9769
_exptl_absorpt_correction_type multi-scan
_exptl_absorpt_process_details SADABS
_exptl_crystal_colour colourless
_exptl_crystal_density_diffrn 1.028
_exptl_crystal_density_method 'not measured'
_exptl_crystal_description block
_exptl_crystal_F_000 1128
_exptl_crystal_size_max 0.40
_exptl_crystal_size_mid 0.15
_exptl_crystal_size_min 0.05
_refine_diff_density_max 0.105
_refine_diff_density_min -0.121
_refine_diff_density_rms 0.026
_refine_ls_extinction_method none
_refine_ls_goodness_of_fit_ref 1.002
_refine_ls_hydrogen_treatment mixed
_refine_ls_matrix_type full
_refine_ls_number_parameters 232
_refine_ls_number_reflns 2736
_refine_ls_number_restraints 0
_refine_ls_restrained_S_all 1.002
_refine_ls_R_factor_all 0.0688
_refine_ls_R_factor_gt 0.0413
_refine_ls_shift/su_max 0.000
_refine_ls_shift/su_mean 0.000
_refine_ls_structure_factor_coef Fsqd
_refine_ls_weighting_details 'calc w=1/[\s^2^(Fo^2^)+(0.0566P)^2^+1.2082P] where P=(Fo^2^+2Fc^2^)/3'
_refine_ls_weighting_scheme calc
_refine_ls_wR_factor_gt 0.1019
_refine_ls_wR_factor_ref 0.1181
_reflns_number_gt 1920
_reflns_number_total 2736
_reflns_threshold_expression >2sigma(I)
_cod_data_source_file ic5b02990_si_002.cif
_cod_data_source_block bj7
_cod_depositor_comments
;
The following automatic conversions were performed:

data item '_symmetry_cell_setting' value 'Monoclinic' was changed to
'monoclinic' in accordance with the
/home/saulius/struct/COD-crude-data/automatic-downloads/DataCite-retrospective/ACS/depositions/lib/dictionaries/cif_core.dic
dictionary named 'cif_core.dic' version 2.4.2 last updated on
2011-04-26.

Automatic conversion script
Id: cif_fix_values 6909 2019-04-08 15:41:33Z antanas 
;
_cod_original_sg_symbol_H-M C2/c
_cod_database_code 4347304

loop_
_symmetry_equiv_pos_as_xyz
'x, y, z'
'-x, y, -z+1/2'
'x+1/2, y+1/2, z'
'-x+1/2, y+1/2, -z+1/2'
'-x, -y, -z'
'x, -y, z-1/2'
'-x+1/2, -y+1/2, -z'
'x+1/2, -y+1/2, z-1/2'

loop_
_atom_site_label
_atom_site_type_symbol
_atom_site_fract_x
_atom_site_fract_y
_atom_site_fract_z
_atom_site_U_iso_or_equiv
_atom_site_adp_type
_atom_site_occupancy
_atom_site_symmetry_multiplicity
_atom_site_calc_flag
_atom_site_refinement_flags
N1 N 0.05709(9) 0.42085(14) 0.17039(5) 0.0394(3) Uani 1 1 d .
C1 C -0.02210(11) 0.46120(16) 0.16844(6) 0.0370(4) Uani 1 1 d .
C2 C -0.04179(11) 0.50493(18) 0.22343(6) 0.0386(4) Uani 1 1 d .
H2 H -0.0822(10) 0.4276(17) 0.2283(6) 0.038(4) Uiso 1 1 d .
C3 C -0.09797(14) 0.6461(2) 0.21460(8) 0.0568(5) Uani 1 1 d .
H3B H -0.1135(12) 0.670(2) 0.2479(8) 0.061(5) Uiso 1 1 d .
H3A H -0.0597(13) 0.731(2) 0.2083(7) 0.066(6) Uiso 1 1 d .
C4 C -0.18288(15) 0.6339(3) 0.16337(9) 0.0695(6) Uani 1 1 d .
H4B H -0.2150(16) 0.723(3) 0.1596(9) 0.090(7) Uiso 1 1 d .
H4A H -0.2237(16) 0.549(3) 0.1705(10) 0.100(8) Uiso 1 1 d .
C5 C -0.15863(16) 0.6013(3) 0.10879(9) 0.0657(6) Uani 1 1 d .
H5A H -0.1190(15) 0.684(3) 0.1033(9) 0.087(7) Uiso 1 1 d .
H5B H -0.2153(15) 0.589(2) 0.0750(9) 0.082(6) Uiso 1 1 d .
C6 C -0.10305(13) 0.4619(2) 0.11486(8) 0.0546(5) Uani 1 1 d .
H6B H -0.0844(13) 0.446(2) 0.0818(9) 0.070(6) Uiso 1 1 d .
H6A H -0.1401(14) 0.375(2) 0.1179(8) 0.074(6) Uiso 1 1 d .
C7 C 0.07601(10) 0.36549(18) 0.12055(6) 0.0386(4) Uani 1 1 d .
C8 C 0.12091(11) 0.45655(18) 0.09143(6) 0.0424(4) Uani 1 1 d .
C9 C 0.14498(13) 0.3961(2) 0.04551(7) 0.0521(5) Uani 1 1 d .
H9 H 0.1763(11) 0.4586(18) 0.0251(7) 0.054(5) Uiso 1 1 d .
C10 C 0.12597(13) 0.2525(2) 0.02913(7) 0.0548(5) Uani 1 1 d .
H10 H 0.1442(12) 0.212(2) -0.0043(8) 0.066(5) Uiso 1 1 d .
C11 C 0.08202(13) 0.1650(2) 0.05807(7) 0.0525(5) Uani 1 1 d .
H11 H 0.0688(12) 0.064(2) 0.0460(8) 0.063(5) Uiso 1 1 d .
C12 C 0.05601(11) 0.21822(18) 0.10441(6) 0.0441(4) Uani 1 1 d .
C13 C 0.14426(13) 0.6131(2) 0.11109(8) 0.0544(5) Uani 1 1 d .
H13 H 0.0952(12) 0.6512(19) 0.1237(7) 0.051(5) Uiso 1 1 d .
C14 C 0.22903(16) 0.6176(3) 0.16299(9) 0.0836(7) Uani 1 1 d .
H14A H 0.2217 0.5528 0.1922 0.125 Uiso 1 1 calc R
H14B H 0.2383 0.7154 0.1779 0.125 Uiso 1 1 calc R
H14C H 0.2802 0.5876 0.1514 0.125 Uiso 1 1 calc R
C15 C 0.15308(18) 0.7166(2) 0.06374(10) 0.0855(7) Uani 1 1 d .
H15A H 0.2039 0.6882 0.0515 0.128 Uiso 1 1 calc R
H15B H 0.1615 0.8147 0.0783 0.128 Uiso 1 1 calc R
H15C H 0.0994 0.7118 0.0318 0.128 Uiso 1 1 calc R
C16 C 0.01069(14) 0.1191(2) 0.13759(8) 0.0568(5) Uani 1 1 d .
H16 H -0.0278(12) 0.178(2) 0.1532(7) 0.059(5) Uiso 1 1 d .
C17 C -0.05272(19) 0.0078(3) 0.09980(12) 0.1071(10) Uani 1 1 d .
H17A H -0.0185 -0.0608 0.0850 0.161 Uiso 1 1 calc R
H17B H -0.0949 0.0572 0.0685 0.161 Uiso 1 1 calc R
H17C H -0.0847 -0.0433 0.1221 0.161 Uiso 1 1 calc R
C18 C 0.08033(19) 0.0453(3) 0.18755(12) 0.1166(11) Uani 1 1 d .
H18A H 0.0501 -0.0084 0.2102 0.175 Uiso 1 1 calc R
H18B H 0.1183 0.1183 0.2110 0.175 Uiso 1 1 calc R
H18C H 0.1163 -0.0204 0.1729 0.175 Uiso 1 1 calc R

loop_
_atom_site_aniso_label
_atom_site_aniso_U_11
_atom_site_aniso_U_22
_atom_site_aniso_U_33
_atom_site_aniso_U_23
_atom_site_aniso_U_13
_atom_site_aniso_U_12
N1 0.0439(8) 0.0424(8) 0.0341(7) -0.0030(6) 0.0151(6) -0.0001(6)
C1 0.0433(9) 0.0349(9) 0.0351(9) 0.0026(7) 0.0151(7) -0.0001(7)
C2 0.0442(10) 0.0397(10) 0.0361(9) 0.0034(7) 0.0183(7) 0.0011(7)
C3 0.0699(14) 0.0584(13) 0.0491(11) 0.0047(9) 0.0281(10) 0.0203(10)
C4 0.0660(15) 0.0859(17) 0.0598(13) 0.0150(12) 0.0236(11) 0.0353(13)
C5 0.0597(14) 0.0890(17) 0.0473(12) 0.0142(11) 0.0141(10) 0.0227(12)
C6 0.0488(11) 0.0747(14) 0.0393(10) -0.0011(10) 0.0115(9) 0.0088(10)
C7 0.0397(9) 0.0460(10) 0.0300(8) -0.0015(7) 0.0103(7) 0.0063(7)
C8 0.0428(9) 0.0487(10) 0.0364(9) 0.0040(8) 0.0128(7) 0.0074(8)
C9 0.0572(12) 0.0645(13) 0.0398(10) 0.0083(9) 0.0226(9) 0.0084(9)
C10 0.0654(13) 0.0673(13) 0.0353(10) -0.0033(9) 0.0204(9) 0.0131(10)
C11 0.0650(12) 0.0498(11) 0.0419(10) -0.0085(9) 0.0147(9) 0.0068(9)
C12 0.0479(10) 0.0486(11) 0.0360(9) -0.0037(7) 0.0126(7) 0.0032(8)
C13 0.0571(12) 0.0523(11) 0.0622(12) 0.0020(9) 0.0304(10) -0.0001(9)
C14 0.0866(17) 0.0819(16) 0.0780(15) -0.0115(12) 0.0175(13) -0.0220(13)
C15 0.109(2) 0.0631(14) 0.0957(17) 0.0169(12) 0.0482(15) -0.0006(13)
C16 0.0691(13) 0.0448(11) 0.0641(12) -0.0066(9) 0.0315(10) -0.0037(9)
C17 0.121(2) 0.0915(19) 0.126(2) -0.0372(16) 0.0641(19) -0.0489(17)
C18 0.110(2) 0.132(3) 0.112(2) 0.0719(19) 0.0380(18) 0.0031(18)

loop_
_atom_type_symbol
_atom_type_description
_atom_type_scat_dispersion_real
_atom_type_scat_dispersion_imag
_atom_type_scat_source
C C 0.0033 0.0016 'International Tables Vol C Tables 4.2.6.8 and 6.1.1.4'
H H 0.0000 0.0000 'International Tables Vol C Tables 4.2.6.8 and 6.1.1.4'
N N 0.0061 0.0033 'International Tables Vol C Tables 4.2.6.8 and 6.1.1.4'

loop_
_geom_angle_atom_site_label_1
_geom_angle_atom_site_label_2
_geom_angle_atom_site_label_3
_geom_angle
_geom_angle_site_symmetry_3
C1 N1 C7 120.86(13) .
N1 C1 C2 119.38(14) .
N1 C1 C6 125.33(14) .
C2 C1 C6 115.20(14) .
C1 C2 C3 110.69(13) .
C1 C2 C2 113.78(16) 2
C3 C2 C2 114.88(11) 2
C4 C3 C2 111.73(17) .
C5 C4 C3 110.61(18) .
C4 C5 C6 111.15(17) .
C1 C6 C5 112.82(17) .
C8 C7 C12 121.71(14) .
C8 C7 N1 118.58(14) .
C12 C7 N1 119.51(14) .
C9 C8 C7 117.47(16) .
C9 C8 C13 122.05(16) .
C7 C8 C13 120.45(14) .
C10 C9 C8 121.62(17) .
C11 C10 C9 120.17(17) .
C10 C11 C12 121.26(19) .
C11 C12 C7 117.76(16) .
C11 C12 C16 120.90(17) .
C7 C12 C16 121.30(14) .
C8 C13 C15 114.32(16) .
C8 C13 C14 110.62(16) .
C15 C13 C14 111.00(18) .
C17 C16 C12 113.34(17) .
C17 C16 C18 111.4(2) .
C12 C16 C18 110.94(17) .

loop_
_geom_bond_atom_site_label_1
_geom_bond_atom_site_label_2
_geom_bond_distance
_geom_bond_site_symmetry_2
N1 C1 1.273(2) .
N1 C7 1.4254(19) .
C1 C2 1.515(2) .
C1 C6 1.522(2) .
C2 C3 1.538(2) .
C2 C2 1.539(3) 2
C3 C4 1.529(3) .
C4 C5 1.516(3) .
C5 C6 1.524(3) .
C7 C8 1.407(2) .
C7 C12 1.413(2) .
C8 C9 1.396(2) .
C8 C13 1.520(3) .
C9 C10 1.380(3) .
C10 C11 1.376(3) .
C11 C12 1.396(2) .
C12 C16 1.521(2) .
C13 C15 1.530(3) .
C13 C14 1.534(3) .
C16 C17 1.523(3) .
C16 C18 1.527(3) .
